data_2231071
loop_
_publ_author_name
'Yamin, Bohari M.'
'Zulkifli, Norsakina Z.'

_publ_section_title
;
 2,2,6,6-Tetramethyl-4-oxopiperidin-1-ium 4-chloro-3-nitrobenzoate
;
_journal_coeditor_code FF2016
_journal_issue 8
_journal_name_full 'Acta Crystallographica Section E'
_journal_page_first o1920
_journal_paper_doi 10.1107/S1600536811025074
_journal_volume 67
_journal_year 2011
_chemical_formula_iupac 'C9 H18 N O +, C7 H3 Cl N O4 -'
_chemical_formula_moiety 'C9 H18 N O +, C7 H3 Cl N O4 -'
_chemical_formula_sum 'C16 H21 Cl N2 O5'
_chemical_formula_weight 356.80
_chemical_melting_point_gt 447.3
_chemical_melting_point_lt 448.1
_chemical_name_systematic
;
2,2,6,6-Tetramethyl-4-oxopiperidin-1-ium 4-chloro-3-nitrobenzoate
;
_space_group_IT_number 2
_symmetry_cell_setting triclinic
_symmetry_space_group_name_Hall '-P 1'
_symmetry_space_group_name_H-M 'P -1'
_atom_sites_solution_hydrogens geom
_atom_sites_solution_primary direct
_atom_sites_solution_secondary difmap
_audit_creation_method SHELXL-97
_cell_angle_alpha 109.101(3)
_cell_angle_beta 96.785(3)
_cell_angle_gamma 104.720(3)
_cell_formula_units_Z 2
_cell_length_a 7.9974(10)
_cell_length_b 10.3267(13)
_cell_length_c 11.9196(15)
_cell_measurement_reflns_used 1985
_cell_measurement_temperature 298(2)
_cell_measurement_theta_max 26.0
_cell_measurement_theta_min 1.8
_cell_volume 877.58(19)
_computing_cell_refinement 'SAINT (Bruker, 2000)'
_computing_data_collection 'SMART (Bruker, 2000)'
_computing_data_reduction 'SAINT (Bruker, 2000)'
_computing_molecular_graphics 'SHELXTL (Sheldrick, 2008)'
_computing_publication_material
;
SHELXTL (Sheldrick, 2008), PARST (Nardelli, 1995) and PLATON
(Spek, 2009)
;
_computing_structure_refinement 'SHELXTL (Sheldrick, 2008)'
_computing_structure_solution 'SHELXTL (Sheldrick, 2008)'
_diffrn_ambient_temperature 298(2)
_diffrn_detector_area_resol_mean 83.66
_diffrn_measured_fraction_theta_full 1.00
_diffrn_measured_fraction_theta_max 1.00
_diffrn_measurement_device_type
;
Bruker SMART APEX CCD area-detector
;
_diffrn_measurement_method \w
_diffrn_radiation_monochromator graphite
_diffrn_radiation_source 'fine-focus sealed tube'
_diffrn_radiation_type MoK\a
_diffrn_radiation_wavelength 0.71073
_diffrn_reflns_av_R_equivalents 0.0302
_diffrn_reflns_av_sigmaI/netI 0.0381
_diffrn_reflns_limit_h_max 9
_diffrn_reflns_limit_h_min -9
_diffrn_reflns_limit_k_max 12
_diffrn_reflns_limit_k_min -12
_diffrn_reflns_limit_l_max 14
_diffrn_reflns_limit_l_min -14
_diffrn_reflns_number 10082
_diffrn_reflns_theta_full 26.0
_diffrn_reflns_theta_max 26.0
_diffrn_reflns_theta_min 1.8
_diffrn_standards_decay_% 0
_diffrn_standards_interval_count 0
_diffrn_standards_interval_time 0
_diffrn_standards_number 0
_exptl_absorpt_coefficient_mu 0.245
_exptl_absorpt_correction_T_max 0.9783
_exptl_absorpt_correction_T_min 0.9082
_exptl_absorpt_correction_type multi-scan
_exptl_absorpt_process_details '(SADABS; Bruker, 2000)'
_exptl_crystal_colour colourless
_exptl_crystal_density_diffrn 1.350
_exptl_crystal_density_method 'not measured'
_exptl_crystal_description slab
_exptl_crystal_F_000 376
_exptl_crystal_size_max 0.40
_exptl_crystal_size_mid 0.14
_exptl_crystal_size_min 0.09
_refine_diff_density_max 0.25
_refine_diff_density_min -0.18
_refine_ls_extinction_method none
_refine_ls_goodness_of_fit_ref 1.01
_refine_ls_hydrogen_treatment mixed
_refine_ls_matrix_type full
_refine_ls_number_parameters 229
_refine_ls_number_reflns 3431
_refine_ls_number_restraints 2
_refine_ls_restrained_S_all 1.01
_refine_ls_R_factor_all 0.077
_refine_ls_R_factor_gt 0.047
_refine_ls_shift/su_max_lt 0.001
_refine_ls_shift/su_mean 0.000
_refine_ls_structure_factor_coef Fsqd
_refine_ls_weighting_details 'calc w=1/[\s^2^(Fo^2^)+(0.0655P)^2^+0.0942P] where P=(Fo^2^+2Fc^2^)/3'
_refine_ls_weighting_scheme calc
_refine_ls_wR_factor_gt 0.111
_refine_ls_wR_factor_ref 0.126
_reflns_number_gt 2268
_reflns_number_total 3431
_reflns_threshold_expression I>2\s(I)
_cod_data_source_file ff2016.cif
_cod_data_source_block I
_cod_database_code 2231071
_cod_database_fobs_code 2231071

loop_
_symmetry_equiv_pos_as_xyz
'x, y, z'
'-x, -y, -z'

loop_
_atom_site_type_symbol
_atom_site_label
_atom_site_fract_x
_atom_site_fract_y
_atom_site_fract_z
_atom_site_U_iso_or_equiv
_atom_site_adp_type
_atom_site_calc_flag
_atom_site_refinement_flags
_atom_site_occupancy
_atom_site_symmetry_multiplicity
Cl Cl1 0.10661(8) 0.44819(7) 0.35541(6) 0.0712(2) Uani d . 1 1
O O1 0.1974(3) 0.1497(2) 0.57035(16) 0.0823(6) Uani d . 1 1
O O2 0.7048(2) 0.76828(18) 0.88016(14) 0.0742(5) Uani d . 1 1
O O3 0.7880(2) 0.93410(17) 0.80065(14) 0.0624(5) Uani d . 1 1
O O4 0.3749(3) 0.8614(2) 0.41307(17) 0.0802(6) Uani d . 1 1
O O5 0.3627(3) 0.6544(2) 0.28559(16) 0.0862(6) Uani d . 1 1
N N1 0.1289(2) 0.11990(18) 0.88732(15) 0.0386(4) Uani d D 1 1
H H1A 0.0241(16) 0.0568(17) 0.8704(17) 0.042(6) Uiso d D 1 1
H H1B 0.176(3) 0.151(2) 0.9662(10) 0.052(6) Uiso d D 1 1
N N2 0.3733(2) 0.7373(2) 0.38805(18) 0.0578(5) Uani d . 1 1
C C1 0.2358(3) 0.0336(2) 0.81718(18) 0.0452(5) Uani d . 1 1
C C2 0.0998(3) 0.2474(2) 0.86054(19) 0.0460(5) Uani d . 1 1
C C3 0.0313(3) 0.1960(3) 0.7231(2) 0.0561(6) Uani d . 1 1
H H3A -0.0898 0.1326 0.7014 0.067 Uiso calc R 1 1
H H3B 0.0300 0.2788 0.7019 0.067 Uiso calc R 1 1
C C4 0.1398(3) 0.1179(3) 0.6502(2) 0.0559(6) Uani d . 1 1
C C5 0.1637(3) -0.0069(3) 0.68090(19) 0.0575(6) Uani d . 1 1
H H5A 0.2447 -0.0452 0.6356 0.069 Uiso calc R 1 1
H H5B 0.0505 -0.0824 0.6552 0.069 Uiso calc R 1 1
C C6 0.2039(3) -0.1004(2) 0.8498(2) 0.0587(6) Uani d . 1 1
H H6A 0.2490 -0.0723 0.9354 0.088 Uiso calc R 1 1
H H6B 0.2636 -0.1627 0.8047 0.088 Uiso calc R 1 1
H H6C 0.0791 -0.1504 0.8297 0.088 Uiso calc R 1 1
C C7 0.4326(3) 0.1167(3) 0.8553(2) 0.0642(7) Uani d . 1 1
H H7A 0.4688 0.1553 0.9425 0.096 Uiso calc R 1 1
H H7B 0.4550 0.1943 0.8259 0.096 Uiso calc R 1 1
H H7C 0.4984 0.0532 0.8216 0.096 Uiso calc R 1 1
C C8 -0.0406(3) 0.2880(3) 0.9280(2) 0.0639(7) Uani d . 1 1
H H8A 0.0056 0.3221 1.0141 0.096 Uiso calc R 1 1
H H8B -0.1435 0.2050 0.9045 0.096 Uiso calc R 1 1
H H8C -0.0723 0.3627 0.9080 0.096 Uiso calc R 1 1
C C9 0.2697(3) 0.3757(2) 0.9055(2) 0.0682(7) Uani d . 1 1
H H9A 0.3208 0.3943 0.9885 0.102 Uiso calc R 1 1
H H9B 0.2425 0.4593 0.9006 0.102 Uiso calc R 1 1
H H9C 0.3525 0.3541 0.8558 0.102 Uiso calc R 1 1
C C10 0.4375(3) 0.5931(2) 0.67661(19) 0.0457(5) Uani d . 1 1
H H10A 0.4547 0.5605 0.7398 0.055 Uiso calc R 1 1
C C11 0.5459(2) 0.7263(2) 0.68617(17) 0.0379(5) Uani d . 1 1
C C12 0.5203(2) 0.7728(2) 0.59146(17) 0.0410(5) Uani d . 1 1
H H12A 0.5910 0.8622 0.5968 0.049 Uiso calc R 1 1
C C13 0.3893(3) 0.6860(2) 0.48870(18) 0.0419(5) Uani d . 1 1
C C14 0.2792(3) 0.5541(2) 0.47945(18) 0.0442(5) Uani d . 1 1
C C15 0.3041(3) 0.5083(2) 0.5742(2) 0.0501(5) Uani d . 1 1
H H15A 0.2311 0.4200 0.5696 0.060 Uiso calc R 1 1
C C16 0.6921(3) 0.8182(2) 0.79869(18) 0.0444(5) Uani d . 1 1

loop_
_atom_site_aniso_label
_atom_site_aniso_U_11
_atom_site_aniso_U_22
_atom_site_aniso_U_33
_atom_site_aniso_U_12
_atom_site_aniso_U_13
_atom_site_aniso_U_23
Cl1 0.0475(4) 0.0709(4) 0.0599(4) 0.0018(3) -0.0096(3) -0.0004(3)
O1 0.0921(14) 0.1105(15) 0.0579(11) 0.0264(11) 0.0259(10) 0.0492(11)
O2 0.0933(13) 0.0718(11) 0.0368(9) 0.0035(10) -0.0101(8) 0.0193(8)
O3 0.0499(9) 0.0538(10) 0.0625(10) -0.0038(8) -0.0101(8) 0.0179(8)
O4 0.0923(14) 0.0673(12) 0.0808(13) 0.0234(10) -0.0083(10) 0.0380(10)
O5 0.1131(16) 0.0961(14) 0.0418(10) 0.0258(12) 0.0073(10) 0.0245(10)
N1 0.0376(10) 0.0401(10) 0.0317(9) 0.0051(8) 0.0009(8) 0.0127(8)
N2 0.0518(12) 0.0640(14) 0.0517(13) 0.0125(10) -0.0058(9) 0.0241(11)
C1 0.0452(12) 0.0525(13) 0.0394(11) 0.0177(10) 0.0074(9) 0.0178(10)
C2 0.0479(12) 0.0425(12) 0.0479(12) 0.0111(9) 0.0079(10) 0.0203(10)
C3 0.0547(14) 0.0666(15) 0.0555(14) 0.0179(12) 0.0054(11) 0.0369(12)
C4 0.0526(13) 0.0719(16) 0.0384(12) 0.0106(12) 0.0014(10) 0.0240(11)
C5 0.0676(16) 0.0656(15) 0.0383(12) 0.0252(12) 0.0132(11) 0.0142(11)
C6 0.0660(15) 0.0537(14) 0.0607(15) 0.0240(12) 0.0115(12) 0.0234(12)
C7 0.0469(14) 0.0842(18) 0.0701(16) 0.0235(13) 0.0146(12) 0.0365(14)
C8 0.0691(16) 0.0586(15) 0.0727(17) 0.0284(13) 0.0236(13) 0.0263(13)
C9 0.0698(17) 0.0487(14) 0.0756(18) 0.0016(12) 0.0062(13) 0.0262(13)
C10 0.0469(12) 0.0481(12) 0.0415(12) 0.0116(10) 0.0106(9) 0.0178(10)
C11 0.0354(10) 0.0399(11) 0.0344(10) 0.0119(9) 0.0068(8) 0.0092(9)
C12 0.0361(11) 0.0389(11) 0.0426(12) 0.0084(9) 0.0056(9) 0.0120(9)
C13 0.0387(11) 0.0469(12) 0.0385(11) 0.0148(9) 0.0058(9) 0.0136(9)
C14 0.0341(11) 0.0445(12) 0.0416(12) 0.0106(9) 0.0043(9) 0.0030(9)
C15 0.0436(12) 0.0403(12) 0.0575(14) 0.0029(9) 0.0120(10) 0.0146(10)
C16 0.0414(12) 0.0472(13) 0.0357(11) 0.0133(10) 0.0015(9) 0.0068(10)

loop_
_atom_type_symbol
_atom_type_description
_atom_type_scat_dispersion_real
_atom_type_scat_dispersion_imag
_atom_type_scat_source
C C 0.0033 0.0016 'International Tables Vol C Tables 4.2.6.8 and 6.1.1.4'
H H 0.0000 0.0000 'International Tables Vol C Tables 4.2.6.8 and 6.1.1.4'
N N 0.0061 0.0033 'International Tables Vol C Tables 4.2.6.8 and 6.1.1.4'
O O 0.0106 0.0060 'International Tables Vol C Tables 4.2.6.8 and 6.1.1.4'
Cl Cl 0.1484 0.1585 'International Tables Vol C Tables 4.2.6.8 and 6.1.1.4'

loop_
_geom_angle_atom_site_label_1
_geom_angle_atom_site_label_2
_geom_angle_atom_site_label_3
_geom_angle
C1 N1 C2 120.56(16)
C1 N1 H1A 103.8(13)
C2 N1 H1A 106.4(13)
C1 N1 H1B 108.5(14)
C2 N1 H1B 107.7(13)
H1A N1 H1B 109.6(19)
O4 N2 O5 124.2(2)
O4 N2 C13 117.4(2)
O5 N2 C13 118.4(2)
N1 C1 C7 111.61(17)
N1 C1 C6 105.17(17)
C7 C1 C6 109.29(17)
N1 C1 C5 107.97(16)
C7 C1 C5 111.59(19)
C6 C1 C5 111.04(18)
N1 C2 C8 105.96(17)
N1 C2 C3 107.28(17)
C8 C2 C3 110.62(19)
N1 C2 C9 111.61(17)
C8 C2 C9 109.71(19)
C3 C2 C9 111.51(19)
C4 C3 C2 113.43(18)
C4 C3 H3A 108.9
C2 C3 H3A 108.9
C4 C3 H3B 108.9
C2 C3 H3B 108.9
H3A C3 H3B 107.7
O1 C4 C3 122.5(2)
O1 C4 C5 123.1(2)
C3 C4 C5 114.4(2)
C4 C5 C1 113.22(18)
C4 C5 H5A 108.9
C1 C5 H5A 108.9
C4 C5 H5B 108.9
C1 C5 H5B 108.9
H5A C5 H5B 107.7
C1 C6 H6A 109.5
C1 C6 H6B 109.5
H6A C6 H6B 109.5
C1 C6 H6C 109.5
H6A C6 H6C 109.5
H6B C6 H6C 109.5
C1 C7 H7A 109.5
C1 C7 H7B 109.5
H7A C7 H7B 109.5
C1 C7 H7C 109.5
H7A C7 H7C 109.5
H7B C7 H7C 109.5
C2 C8 H8A 109.5
C2 C8 H8B 109.5
H8A C8 H8B 109.5
C2 C8 H8C 109.5
H8A C8 H8C 109.5
H8B C8 H8C 109.5
C2 C9 H9A 109.5
C2 C9 H9B 109.5
H9A C9 H9B 109.5
C2 C9 H9C 109.5
H9A C9 H9C 109.5
H9B C9 H9C 109.5
C15 C10 C11 120.8(2)
C15 C10 H10A 119.6
C11 C10 H10A 119.6
C12 C11 C10 119.08(18)
C12 C11 C16 120.59(18)
C10 C11 C16 120.33(18)
C11 C12 C13 119.65(19)
C11 C12 H12A 120.2
C13 C12 H12A 120.2
C12 C13 C14 121.47(19)
C12 C13 N2 117.49(18)
C14 C13 N2 121.03(18)
C15 C14 C13 118.79(19)
C15 C14 Cl1 118.87(17)
C13 C14 Cl1 122.29(17)
C14 C15 C10 120.2(2)
C14 C15 H15A 119.9
C10 C15 H15A 119.9
O3 C16 O2 126.28(19)
O3 C16 C11 117.47(19)
O2 C16 C11 116.24(19)

loop_
_geom_bond_atom_site_label_1
_geom_bond_atom_site_label_2
_geom_bond_distance
Cl1 C14 1.726(2)
O1 C4 1.207(3)
O2 C16 1.245(3)
O3 C16 1.238(3)
O4 N2 1.213(2)
O5 N2 1.219(2)
N1 C1 1.514(3)
N1 C2 1.517(3)
N1 H1A 0.874(9)
N1 H1B 0.888(9)
N2 C13 1.467(3)
C1 C7 1.520(3)
C1 C6 1.524(3)
C1 C5 1.536(3)
C2 C8 1.521(3)
C2 C3 1.529(3)
C2 C9 1.529(3)
C3 C4 1.494(3)
C3 H3A 0.9700
C3 H3B 0.9700
C4 C5 1.499(3)
C5 H5A 0.9700
C5 H5B 0.9700
C6 H6A 0.9600
C6 H6B 0.9600
C6 H6C 0.9600
C7 H7A 0.9600
C7 H7B 0.9600
C7 H7C 0.9600
C8 H8A 0.9600
C8 H8B 0.9600
C8 H8C 0.9600
C9 H9A 0.9600
C9 H9B 0.9600
C9 H9C 0.9600
C10 C15 1.383(3)
C10 C11 1.387(3)
C10 H10A 0.9300
C11 C12 1.377(3)
C11 C16 1.516(3)
C12 C13 1.379(3)
C12 H12A 0.9300
C13 C14 1.383(3)
C14 C15 1.372(3)
C15 H15A 0.9300

loop_
_geom_hbond_atom_site_label_D
_geom_hbond_atom_site_label_H
_geom_hbond_atom_site_label_A
_geom_hbond_site_symmetry_A
_geom_hbond_distance_DH
_geom_hbond_distance_HA
_geom_hbond_distance_DA
_geom_hbond_angle_DHA
_geom_hbond_publ_flag
N1 H1A O3 1_445 0.874(16) 1.894(16) 2.750(2) 165 yes
N1 H1B O2 2_667 0.887(12) 1.773(13) 2.653(2) 171 yes
C3 H3A O4 2_566 0.97 2.54 3.269(3) 132 yes
C8 H8B O3 1_445 0.96 2.54 3.297(3) 136 yes

loop_
_geom_torsion_atom_site_label_1
_geom_torsion_atom_site_label_2
_geom_torsion_atom_site_label_3
_geom_torsion_atom_site_label_4
_geom_torsion
C2 N1 C1 C7 73.0(2)
C2 N1 C1 C6 -168.64(17)
C2 N1 C1 C5 -50.0(2)
C1 N1 C2 C8 168.99(17)
C1 N1 C2 C3 50.8(2)
C1 N1 C2 C9 -71.6(2)
N1 C2 C3 C4 -49.4(2)
C8 C2 C3 C4 -164.50(19)
C9 C2 C3 C4 73.1(3)
C2 C3 C4 O1 -128.3(2)
C2 C3 C4 C5 54.4(3)
O1 C4 C5 C1 129.6(2)
C3 C4 C5 C1 -53.1(3)
N1 C1 C5 C4 47.4(2)
C7 C1 C5 C4 -75.6(2)
C6 C1 C5 C4 162.25(19)
C15 C10 C11 C12 -0.7(3)
C15 C10 C11 C16 -179.79(18)
C10 C11 C12 C13 -0.7(3)
C16 C11 C12 C13 178.44(17)
C11 C12 C13 C14 1.6(3)
C11 C12 C13 N2 -177.04(18)
O4 N2 C13 C12 -47.1(3)
O5 N2 C13 C12 131.6(2)
O4 N2 C13 C14 134.3(2)
O5 N2 C13 C14 -47.1(3)
C12 C13 C14 C15 -1.2(3)
N2 C13 C14 C15 177.42(19)
C12 C13 C14 Cl1 176.34(15)
N2 C13 C14 Cl1 -5.0(3)
C13 C14 C15 C10 -0.2(3)
Cl1 C14 C15 C10 -177.79(16)
C11 C10 C15 C14 1.1(3)
C12 C11 C16 O3 -1.2(3)
C10 C11 C16 O3 177.94(19)
C12 C11 C16 O2 179.46(19)
C10 C11 C16 O2 -1.4(3)
